data_7040521
loop_
_publ_author_name
'Efremova, Olga A.'
'Vorotnikov, Yuri A.'
'Brylev, Konstantin A.'
'Vorotnikova, Natalya A.'
'Novozhilov, Igor N.'
'Kuratieva, Natalia V.'
'Edeleva, Mariya V.'
'Benoit, David M.'
'Kitamura, Noboru'
'Mironov, Yuri V.'
'Shestopalov, Michael A.'
'Sutherland, Andrew J.'

_publ_section_title
;
 Octahedral molybdenum cluster complexes with aromatic sulfonate ligands.
;
_journal_issue 39
_journal_name_full 'Dalton transactions (Cambridge, England : 2003)'
_journal_page_first 15427
_journal_paper_doi 10.1039/c6dt02863b
_journal_volume 45
_journal_year 2016
_chemical_formula_moiety 'C42 H42 Cl8 Mo6 O18 S6, 2(C16 H36 N)'
_chemical_formula_sum 'C74 H114 Cl8 Mo6 N2 O18 S6'
_chemical_formula_weight 2371.27
_space_group_crystal_system triclinic
_space_group_IT_number 2
_space_group_name_Hall '-P 1'
_space_group_name_H-M_alt 'P -1'
_symmetry_space_group_name_Hall '-P 1'
_symmetry_space_group_name_H-M 'P -1'
_atom_sites_solution_hydrogens geom
_atom_sites_solution_primary direct
_atom_sites_solution_secondary difmap
_audit_creation_method SHELXL-2014/7
_audit_update_record
;
2016-08-26 deposited with the CCDC.
2016-08-30 downloaded from the CCDC.
;
_cell_angle_alpha 113.057(1)
_cell_angle_beta 97.597(1)
_cell_angle_gamma 108.392(1)
_cell_formula_units_Z 1
_cell_length_a 12.7462(3)
_cell_length_b 14.3166(3)
_cell_length_c 15.1410(3)
_cell_measurement_reflns_used 9976
_cell_measurement_temperature 150(2)
_cell_measurement_theta_max 32.61
_cell_measurement_theta_min 2.59
_cell_volume 2306.55(9)
_computing_cell_refinement 'Bruker SAINT'
_computing_data_collection 'Bruker APEX2'
_computing_data_reduction 'Bruker SAINT'
_computing_molecular_graphics 'Bruker SHELXTL'
_computing_publication_material 'Bruker SHELXTL'
_computing_structure_refinement 'Bruker SHELXTL'
_computing_structure_solution 'Bruker SHELXTL'
_diffrn_ambient_temperature 150(2)
_diffrn_detector_area_resol_mean 25
_diffrn_measured_fraction_theta_full 0.999
_diffrn_measured_fraction_theta_max 0.967
_diffrn_measurement_device_type 'Bruker Apex DUO CCD area-detector'
_diffrn_measurement_method '\f scans'
_diffrn_radiation_monochromator graphite
_diffrn_radiation_probe x-ray
_diffrn_radiation_type MoK\a
_diffrn_radiation_wavelength 0.71073
_diffrn_reflns_av_R_equivalents 0.0192
_diffrn_reflns_av_unetI/netI 0.0308
_diffrn_reflns_Laue_measured_fraction_full 0.999
_diffrn_reflns_Laue_measured_fraction_max 0.967
_diffrn_reflns_limit_h_max 14
_diffrn_reflns_limit_h_min -19
_diffrn_reflns_limit_k_max 21
_diffrn_reflns_limit_k_min -19
_diffrn_reflns_limit_l_max 21
_diffrn_reflns_limit_l_min -22
_diffrn_reflns_number 26630
_diffrn_reflns_point_group_measured_fraction_full 0.999
_diffrn_reflns_point_group_measured_fraction_max 0.967
_diffrn_reflns_theta_full 25.250
_diffrn_reflns_theta_max 32.681
_diffrn_reflns_theta_min 1.529
_diffrn_standards_decay_% 0
_diffrn_standards_number 0
_exptl_absorpt_coefficient_mu 1.221
_exptl_absorpt_correction_type multi-scan
_exptl_absorpt_process_details 'Bruker SADABS'
_exptl_crystal_colour yellow
_exptl_crystal_density_diffrn 1.707
_exptl_crystal_description prism
_exptl_crystal_F_000 1200
_exptl_crystal_size_max 0.140
_exptl_crystal_size_mid 0.140
_exptl_crystal_size_min 0.100
_exptl_transmission_factor_max 0.888
_exptl_transmission_factor_min 0.790
_refine_diff_density_max 0.813
_refine_diff_density_min -0.475
_refine_diff_density_rms 0.084
_refine_ls_extinction_method none
_refine_ls_goodness_of_fit_ref 1.042
_refine_ls_hydrogen_treatment constr
_refine_ls_matrix_type full
_refine_ls_number_parameters 521
_refine_ls_number_reflns 16368
_refine_ls_number_restraints 0
_refine_ls_restrained_S_all 1.042
_refine_ls_R_factor_all 0.0329
_refine_ls_R_factor_gt 0.0244
_refine_ls_shift/su_max 0.004
_refine_ls_shift/su_mean 0.000
_refine_ls_structure_factor_coef Fsqd
_refine_ls_weighting_details 'w=1/[\s^2^(Fo^2^)+(0.0218P)^2^+0.7459P] where P=(Fo^2^+2Fc^2^)/3'
_refine_ls_weighting_scheme calc
_refine_ls_wR_factor_gt 0.0573
_refine_ls_wR_factor_ref 0.0598
_reflns_Friedel_coverage 0.000
_reflns_number_gt 13673
_reflns_number_total 16368
_reflns_threshold_expression >2\s(I)
_cod_data_source_file c6dt02863b2.cif
_cod_data_source_block yv250
_cod_depositor_comments 'Adding full bibliography for 7040521--7040526.cif.'
_cod_database_code 7040521
_shelx_shelxl_version_number 2014/7
_shelx_space_group_comment
;
The symmetry employed for this shelxl refinement is uniquely defined
by the following loop, which should always be used as a source of
symmetry information in preference to the above space-group names.
They are only intended as comments.
;
_shelx_estimated_absorpt_t_min 0.848
_shelx_estimated_absorpt_t_max 0.888

loop_
_space_group_symop_operation_xyz
'x, y, z'
'-x, -y, -z'

loop_
_atom_site_label
_atom_site_type_symbol
_atom_site_fract_x
_atom_site_fract_y
_atom_site_fract_z
_atom_site_U_iso_or_equiv
_atom_site_adp_type
_atom_site_occupancy
_atom_site_site_symmetry_order
_atom_site_calc_flag
_atom_site_refinement_flags_posn
_atom_site_refinement_flags_adp
Mo1 Mo 0.05748(2) 0.42340(2) 0.05200(2) 0.01000(3) Uani 1 1 d . .
Mo2 Mo -0.04010(2) 0.56188(2) 0.11482(2) 0.01014(3) Uani 1 1 d . .
Mo3 Mo 0.14237(2) 0.61653(2) 0.05667(2) 0.00981(3) Uani 1 1 d . .
Cl3 Cl -0.11887(3) 0.37554(3) 0.10522(3) 0.01400(6) Uani 1 1 d . .
Cl4 Cl 0.15242(3) 0.59710(3) 0.21218(2) 0.01326(6) Uani 1 1 d . .
Cl1 Cl 0.04328(3) 0.74206(3) 0.11287(3) 0.01392(6) Uani 1 1 d . .
Cl2 Cl 0.22797(3) 0.48015(3) -0.00607(3) 0.01370(6) Uani 1 1 d . .
S1 S 0.08456(3) 0.23401(3) 0.11882(3) 0.01667(7) Uani 1 1 d . .
S3 S 0.38249(3) 0.83941(3) 0.21838(3) 0.01733(7) Uani 1 1 d . .
S2 S -0.17416(4) 0.64518(3) 0.29098(3) 0.02081(8) Uani 1 1 d . .
O11 O 0.13236(9) 0.34128(8) 0.11290(8) 0.0181(2) Uani 1 1 d . .
N1A N 0.79917(11) 0.94652(10) 0.21234(9) 0.0145(2) Uani 1 1 d . .
O21 O -0.07330(10) 0.63898(9) 0.25126(8) 0.0204(2) Uani 1 1 d . .
O31 O 0.30870(9) 0.74620(9) 0.11645(8) 0.0174(2) Uani 1 1 d . .
O33 O 0.48398(10) 0.90927(10) 0.20689(10) 0.0262(3) Uani 1 1 d . .
O32 O 0.31646(11) 0.89345(10) 0.27190(10) 0.0292(3) Uani 1 1 d . .
C41A C 0.70074(13) 0.83229(12) 0.15350(11) 0.0165(3) Uani 1 1 d . .
H41A H 0.6272 0.8416 0.1424 0.020 Uiso 1 1 calc R U
H41B H 0.6971 0.7929 0.1949 0.020 Uiso 1 1 calc R U
O13 O 0.02431(11) 0.24523(11) 0.19372(10) 0.0296(3) Uani 1 1 d . .
C21A C 0.77194(13) 1.01253(12) 0.30597(12) 0.0177(3) Uani 1 1 d . .
H21A H 0.6988 1.0189 0.2845 0.021 Uiso 1 1 calc R U
H21B H 0.8337 1.0885 0.3410 0.021 Uiso 1 1 calc R U
O12 O 0.02117(11) 0.14181(10) 0.02062(10) 0.0305(3) Uani 1 1 d . .
C31A C 0.91123(13) 0.93313(12) 0.23840(12) 0.0168(3) Uani 1 1 d . .
H31A H 0.8979 0.8811 0.2677 0.020 Uiso 1 1 calc R U
H31B H 0.9302 0.8986 0.1754 0.020 Uiso 1 1 calc R U
C11A C 0.81300(13) 1.01055(12) 0.15139(12) 0.0180(3) Uani 1 1 d . .
H11A H 0.8457 0.9767 0.0976 0.022 Uiso 1 1 calc R U
H11B H 0.8699 1.0876 0.1959 0.022 Uiso 1 1 calc R U
C42A C 0.70996(14) 0.75988(13) 0.05236(12) 0.0205(3) Uani 1 1 d . .
H42A H 0.7768 0.7403 0.0628 0.025 Uiso 1 1 calc R U
H42B H 0.7230 0.8015 0.0130 0.025 Uiso 1 1 calc R U
O23 O -0.15626(15) 0.75915(12) 0.34636(11) 0.0407(4) Uani 1 1 d . .
C22A C 0.76026(15) 0.96688(14) 0.38120(12) 0.0227(3) Uani 1 1 d . .
H22A H 0.8335 0.9624 0.4060 0.027 Uiso 1 1 calc R U
H22B H 0.6981 0.8913 0.3484 0.027 Uiso 1 1 calc R U
C31 C 0.42819(13) 0.77287(13) 0.28308(12) 0.0185(3) Uani 1 1 d . .
C36 C 0.46151(14) 0.68688(13) 0.23441(13) 0.0220(3) Uani 1 1 d . .
H36 H 0.4598 0.6632 0.1660 0.026 Uiso 1 1 calc R U
O22 O -0.28143(12) 0.57225(14) 0.21248(11) 0.0427(4) Uani 1 1 d . .
C21 C -0.16500(15) 0.59228(13) 0.37793(13) 0.0219(3) Uani 1 1 d . .
C43A C 0.59922(14) 0.65388(13) -0.00597(13) 0.0224(3) Uani 1 1 d . .
H43A H 0.6124 0.6026 -0.0655 0.027 Uiso 1 1 calc R U
H43B H 0.5825 0.6172 0.0371 0.027 Uiso 1 1 calc R U
C22 C -0.11672(18) 0.66428(15) 0.47904(13) 0.0307(4) Uani 1 1 d . .
H22 H -0.0896 0.7420 0.5017 0.037 Uiso 1 1 calc R U
C11 C 0.21127(14) 0.21959(12) 0.16261(11) 0.0174(3) Uani 1 1 d . .
C15 C 0.30385(16) 0.10047(14) 0.17273(13) 0.0261(4) Uani 1 1 d . .
H15 H 0.3006 0.0280 0.1550 0.031 Uiso 1 1 calc R U
C33A C 1.12376(14) 1.01559(14) 0.32046(14) 0.0241(3) Uani 1 1 d . .
H33A H 1.1122 0.9584 0.3438 0.029 Uiso 1 1 calc R U
H33B H 1.1364 0.9857 0.2536 0.029 Uiso 1 1 calc R U
C12A C 0.70241(14) 1.01465(13) 0.10333(13) 0.0208(3) Uani 1 1 d . .
H12A H 0.6586 0.9458 0.0395 0.025 Uiso 1 1 calc R U
H12B H 0.6530 1.0201 0.1488 0.025 Uiso 1 1 calc R U
C34 C 0.49984(16) 0.66957(15) 0.38696(14) 0.0305(4) Uani 1 1 d . .
C16 C 0.20625(15) 0.11290(13) 0.13539(12) 0.0212(3) Uani 1 1 d . .
H16 H 0.1372 0.0498 0.0920 0.025 Uiso 1 1 calc R U
C35 C 0.49721(15) 0.63605(14) 0.28679(14) 0.0275(4) Uani 1 1 d . .
H35 H 0.5202 0.5775 0.2537 0.033 Uiso 1 1 calc R U
C23A C 0.73153(16) 1.04361(15) 0.46931(13) 0.0272(4) Uani 1 1 d . .
H23A H 0.6629 1.0536 0.4424 0.033 Uiso 1 1 calc R U
H23B H 0.7108 1.0072 0.5119 0.033 Uiso 1 1 calc R U
C14 C 0.40574(16) 0.19133(15) 0.23514(13) 0.0266(4) Uani 1 1 d . .
C13A C 0.73343(15) 1.11481(14) 0.08318(14) 0.0248(3) Uani 1 1 d . .
H13A H 0.7748 1.1832 0.1477 0.030 Uiso 1 1 calc R U
H13B H 0.7866 1.1107 0.0410 0.030 Uiso 1 1 calc R U
C32A C 1.01538(14) 1.03925(13) 0.31094(13) 0.0213(3) Uani 1 1 d . .
H32A H 1.0025 1.0696 0.3776 0.026 Uiso 1 1 calc R U
H32B H 1.0257 1.0952 0.2863 0.026 Uiso 1 1 calc R U
C32 C 0.43252(16) 0.80881(15) 0.38329(13) 0.0268(3) Uani 1 1 d . .
H32 H 0.4114 0.8685 0.4169 0.032 Uiso 1 1 calc R U
C13 C 0.40845(16) 0.29694(15) 0.26095(14) 0.0287(4) Uani 1 1 d . .
H13 H 0.4778 0.3601 0.3036 0.034 Uiso 1 1 calc R U
C34A C 1.23035(15) 1.11909(15) 0.39344(15) 0.0310(4) Uani 1 1 d . .
H34A H 1.2396 1.1773 0.3727 0.047 Uiso 1 1 calc R U
H34B H 1.2988 1.1017 0.3936 0.047 Uiso 1 1 calc R U
H34C H 1.2213 1.1449 0.4611 0.047 Uiso 1 1 calc R U
C12 C 0.31183(15) 0.31169(13) 0.22555(13) 0.0244(3) Uani 1 1 d . .
H12 H 0.3147 0.3842 0.2443 0.029 Uiso 1 1 calc R U
C33 C 0.46791(18) 0.75677(17) 0.43407(14) 0.0338(4) Uani 1 1 d . .
H33 H 0.4704 0.7812 0.5027 0.041 Uiso 1 1 calc R U
C44A C 0.49381(16) 0.67364(17) -0.04058(15) 0.0316(4) Uani 1 1 d . .
H44A H 0.4737 0.7162 0.0181 0.047 Uiso 1 1 calc R U
H44B H 0.4284 0.6022 -0.0832 0.047 Uiso 1 1 calc R U
H44C H 0.5116 0.7152 -0.0788 0.047 Uiso 1 1 calc R U
C23 C -0.1075(2) 0.62375(18) 0.54772(15) 0.0412(5) Uani 1 1 d . .
H23 H -0.0751 0.6741 0.6173 0.049 Uiso 1 1 calc R U
C14A C 0.62850(15) 1.12228(16) 0.03094(16) 0.0314(4) Uani 1 1 d . .
H14A H 0.5893 1.0566 -0.0346 0.047 Uiso 1 1 calc R U
H14B H 0.6532 1.1891 0.0216 0.047 Uiso 1 1 calc R U
H14C H 0.5752 1.1260 0.0721 0.047 Uiso 1 1 calc R U
C17 C 0.51176(19) 0.17750(19) 0.27556(17) 0.0412(5) Uani 1 1 d . .
H17A H 0.4886 0.1040 0.2727 0.062 Uiso 1 1 calc R U
H17B H 0.5507 0.2347 0.3453 0.062 Uiso 1 1 calc R U
H17C H 0.5646 0.1848 0.2349 0.062 Uiso 1 1 calc R U
C26 C -0.2045(2) 0.47851(16) 0.34466(15) 0.0377(5) Uani 1 1 d . .
H26 H -0.2388 0.4283 0.2752 0.045 Uiso 1 1 calc R U
C24 C -0.1448(2) 0.51117(19) 0.51645(17) 0.0423(5) Uani 1 1 d . .
C37 C 0.5356(2) 0.61166(19) 0.44256(17) 0.0473(6) Uani 1 1 d . .
H37A H 0.4686 0.5458 0.4296 0.071 Uiso 1 1 calc R U
H37B H 0.5653 0.6623 0.5148 0.071 Uiso 1 1 calc R U
H37C H 0.5962 0.5894 0.4193 0.071 Uiso 1 1 calc R U
C25 C -0.1932(2) 0.43932(17) 0.41410(18) 0.0471(6) Uani 1 1 d . .
H25 H -0.2189 0.3617 0.3914 0.057 Uiso 1 1 calc R U
C24A C 0.8293(2) 1.15683(17) 0.53413(16) 0.0447(5) Uani 1 1 d . .
H24A H 0.9007 1.1479 0.5533 0.067 Uiso 1 1 calc R U
H24B H 0.8101 1.1963 0.5947 0.067 Uiso 1 1 calc R U
H24C H 0.8403 1.1994 0.4963 0.067 Uiso 1 1 calc R U
C27 C -0.1326(3) 0.4677(2) 0.5926(2) 0.0650(8) Uani 1 1 d . .
H27A H -0.0775 0.4327 0.5826 0.098 Uiso 1 1 calc R U
H27B H -0.2080 0.4131 0.5834 0.098 Uiso 1 1 calc R U
H27C H -0.1046 0.5294 0.6606 0.098 Uiso 1 1 calc R U

loop_
_atom_site_aniso_label
_atom_site_aniso_U_11
_atom_site_aniso_U_22
_atom_site_aniso_U_33
_atom_site_aniso_U_23
_atom_site_aniso_U_13
_atom_site_aniso_U_12
Mo1 0.01169(5) 0.00891(5) 0.01106(5) 0.00563(4) 0.00369(4) 0.00469(4)
Mo2 0.01188(5) 0.00972(5) 0.00990(5) 0.00477(4) 0.00451(4) 0.00484(4)
Mo3 0.01067(5) 0.00868(5) 0.01066(5) 0.00508(4) 0.00366(4) 0.00360(4)
Cl3 0.01582(15) 0.01348(14) 0.01482(15) 0.00900(12) 0.00613(12) 0.00464(12)
Cl4 0.01444(15) 0.01342(14) 0.01113(14) 0.00600(12) 0.00282(11) 0.00458(12)
Cl1 0.01666(15) 0.00948(13) 0.01513(15) 0.00468(12) 0.00458(12) 0.00594(12)
Cl2 0.01297(14) 0.01436(14) 0.01607(15) 0.00731(12) 0.00582(12) 0.00727(12)
S1 0.01740(17) 0.01392(15) 0.01963(18) 0.01053(14) 0.00233(14) 0.00508(13)
S3 0.01406(16) 0.01447(15) 0.01987(18) 0.00555(14) 0.00392(13) 0.00483(13)
S2 0.0259(2) 0.0277(2) 0.01772(18) 0.01230(16) 0.01287(15) 0.01659(17)
O11 0.0177(5) 0.0154(5) 0.0250(6) 0.0136(4) 0.0031(4) 0.0070(4)
N1A 0.0151(6) 0.0122(5) 0.0176(6) 0.0075(5) 0.0058(5) 0.0060(4)
O21 0.0220(6) 0.0238(6) 0.0133(5) 0.0055(4) 0.0096(4) 0.0089(5)
O31 0.0134(5) 0.0175(5) 0.0183(5) 0.0085(4) 0.0042(4) 0.0023(4)
O33 0.0185(6) 0.0196(5) 0.0338(7) 0.0126(5) 0.0033(5) 0.0008(5)
O32 0.0298(7) 0.0300(6) 0.0288(7) 0.0078(5) 0.0098(5) 0.0203(6)
C41A 0.0155(7) 0.0129(6) 0.0194(7) 0.0071(5) 0.0054(5) 0.0039(5)
O13 0.0245(6) 0.0415(7) 0.0372(7) 0.0285(6) 0.0158(6) 0.0148(6)
C21A 0.0186(7) 0.0141(6) 0.0196(7) 0.0054(6) 0.0070(6) 0.0082(6)
O12 0.0326(7) 0.0170(5) 0.0294(7) 0.0074(5) -0.0081(5) 0.0057(5)
C31A 0.0162(7) 0.0155(6) 0.0212(7) 0.0087(6) 0.0058(6) 0.0087(5)
C11A 0.0177(7) 0.0172(7) 0.0239(8) 0.0134(6) 0.0075(6) 0.0072(6)
C42A 0.0202(7) 0.0171(7) 0.0220(8) 0.0058(6) 0.0083(6) 0.0079(6)
O23 0.0819(12) 0.0364(8) 0.0345(8) 0.0236(7) 0.0362(8) 0.0441(8)
C22A 0.0285(8) 0.0210(7) 0.0214(8) 0.0097(6) 0.0119(7) 0.0115(7)
C31 0.0137(7) 0.0185(7) 0.0200(7) 0.0071(6) 0.0039(6) 0.0053(5)
C36 0.0205(8) 0.0221(7) 0.0228(8) 0.0087(6) 0.0073(6) 0.0095(6)
O22 0.0236(7) 0.0764(11) 0.0268(7) 0.0239(8) 0.0088(6) 0.0179(7)
C21 0.0265(8) 0.0205(7) 0.0214(8) 0.0112(6) 0.0126(6) 0.0083(6)
C43A 0.0225(8) 0.0168(7) 0.0223(8) 0.0049(6) 0.0046(6) 0.0071(6)
C22 0.0484(12) 0.0227(8) 0.0204(8) 0.0100(7) 0.0123(8) 0.0128(8)
C11 0.0233(7) 0.0173(7) 0.0169(7) 0.0107(6) 0.0058(6) 0.0112(6)
C15 0.0383(10) 0.0235(8) 0.0263(9) 0.0141(7) 0.0110(7) 0.0203(8)
C33A 0.0179(7) 0.0228(8) 0.0304(9) 0.0109(7) 0.0044(6) 0.0096(6)
C12A 0.0188(7) 0.0202(7) 0.0279(8) 0.0161(7) 0.0062(6) 0.0073(6)
C34 0.0261(9) 0.0277(9) 0.0300(9) 0.0147(8) -0.0032(7) 0.0044(7)
C16 0.0275(8) 0.0161(7) 0.0217(8) 0.0099(6) 0.0058(6) 0.0099(6)
C35 0.0234(8) 0.0236(8) 0.0337(10) 0.0122(7) 0.0044(7) 0.0103(7)
C23A 0.0304(9) 0.0281(9) 0.0213(8) 0.0080(7) 0.0120(7) 0.0121(7)
C14 0.0313(9) 0.0336(9) 0.0240(8) 0.0149(7) 0.0080(7) 0.0219(8)
C13A 0.0210(8) 0.0238(8) 0.0351(9) 0.0201(7) 0.0053(7) 0.0082(6)
C32A 0.0184(7) 0.0182(7) 0.0246(8) 0.0073(6) 0.0043(6) 0.0082(6)
C32 0.0275(9) 0.0282(9) 0.0201(8) 0.0070(7) 0.0063(7) 0.0114(7)
C13 0.0258(9) 0.0258(8) 0.0285(9) 0.0097(7) -0.0017(7) 0.0107(7)
C34A 0.0195(8) 0.0307(9) 0.0334(10) 0.0105(8) 0.0008(7) 0.0068(7)
C12 0.0256(8) 0.0166(7) 0.0276(9) 0.0087(6) 0.0005(7) 0.0091(6)
C33 0.0384(11) 0.0378(10) 0.0207(9) 0.0123(8) 0.0033(8) 0.0134(9)
C44A 0.0242(9) 0.0368(10) 0.0306(10) 0.0118(8) 0.0039(7) 0.0150(8)
C23 0.0665(16) 0.0367(11) 0.0210(9) 0.0157(8) 0.0123(9) 0.0185(11)
C14A 0.0227(8) 0.0373(10) 0.0475(12) 0.0328(9) 0.0094(8) 0.0118(8)
C17 0.0408(12) 0.0514(13) 0.0391(12) 0.0189(10) 0.0054(9) 0.0330(11)
C26 0.0545(13) 0.0214(9) 0.0276(10) 0.0097(8) 0.0131(9) 0.0054(9)
C24 0.0624(15) 0.0395(11) 0.0406(12) 0.0300(10) 0.0233(11) 0.0213(11)
C37 0.0538(14) 0.0375(11) 0.0413(12) 0.0213(10) -0.0082(10) 0.0120(10)
C25 0.0723(17) 0.0241(9) 0.0457(13) 0.0211(10) 0.0220(12) 0.0121(10)
C24A 0.0531(14) 0.0318(11) 0.0279(10) 0.0010(9) 0.0151(10) 0.0061(10)
C27 0.103(2) 0.0649(18) 0.0548(16) 0.0496(15) 0.0303(16) 0.0359(17)

loop_
_atom_type_symbol
_atom_type_description
_atom_type_scat_dispersion_real
_atom_type_scat_dispersion_imag
_atom_type_scat_source
C C 0.0033 0.0016 'International Tables Vol C Tables 4.2.6.8 and 6.1.1.4'
H H 0.0000 0.0000 'International Tables Vol C Tables 4.2.6.8 and 6.1.1.4'
N N 0.0061 0.0033 'International Tables Vol C Tables 4.2.6.8 and 6.1.1.4'
O O 0.0106 0.0060 'International Tables Vol C Tables 4.2.6.8 and 6.1.1.4'
S S 0.1246 0.1234 'International Tables Vol C Tables 4.2.6.8 and 6.1.1.4'
Mo Mo -1.6832 0.6857 'International Tables Vol C Tables 4.2.6.8 and 6.1.1.4'
Cl Cl 0.1484 0.1585 'International Tables Vol C Tables 4.2.6.8 and 6.1.1.4'

loop_
_geom_angle_atom_site_label_1
_geom_angle_atom_site_label_2
_geom_angle_atom_site_label_3
_geom_angle
_geom_angle_site_symmetry_1
_geom_angle_site_symmetry_3
O11 Mo1 Cl1 93.60(3) . 2_565
O11 Mo1 Cl2 89.81(3) . .
Cl1 Mo1 Cl2 90.193(12) 2_565 .
O11 Mo1 Cl3 94.76(3) . .
Cl1 Mo1 Cl3 89.873(12) 2_565 .
Cl2 Mo1 Cl3 175.420(11) . .
O11 Mo1 Cl4 90.73(3) . .
Cl1 Mo1 Cl4 175.661(11) 2_565 .
Cl2 Mo1 Cl4 89.710(12) . .
Cl3 Mo1 Cl4 89.878(12) . .
O11 Mo1 Mo3 132.19(3) . .
Cl1 Mo1 Mo3 118.367(9) 2_565 .
Cl2 Mo1 Mo3 58.073(8) . .
Cl3 Mo1 Mo3 118.059(9) . .
Cl4 Mo1 Mo3 58.134(8) . .
O11 Mo1 Mo3 137.97(3) . 2_565
Cl1 Mo1 Mo3 58.092(8) 2_565 2_565
Cl2 Mo1 Mo3 117.890(9) . 2_565
Cl3 Mo1 Mo3 58.512(8) . 2_565
Cl4 Mo1 Mo3 118.306(9) . 2_565
Mo3 Mo1 Mo3 89.826(6) . 2_565
O11 Mo1 Mo2 134.09(3) . 2_565
Cl1 Mo1 Mo2 58.343(8) 2_565 2_565
Cl2 Mo1 Mo2 58.089(9) . 2_565
Cl3 Mo1 Mo2 118.318(9) . 2_565
Cl4 Mo1 Mo2 118.169(9) . 2_565
Mo3 Mo1 Mo2 60.046(5) . 2_565
Mo3 Mo1 Mo2 59.824(4) 2_565 2_565
O11 Mo1 Mo2 135.82(3) . .
Cl1 Mo1 Mo2 118.122(9) 2_565 .
Cl2 Mo1 Mo2 117.873(9) . .
Cl3 Mo1 Mo2 58.252(8) . .
Cl4 Mo1 Mo2 58.286(8) . .
Mo3 Mo1 Mo2 59.819(4) . .
Mo3 Mo1 Mo2 60.041(5) 2_565 .
Mo2 Mo1 Mo2 89.940(5) 2_565 .
O21 Mo2 Cl2 95.97(3) . 2_565
O21 Mo2 Cl3 93.75(3) . .
Cl2 Mo2 Cl3 89.778(12) 2_565 .
O21 Mo2 Cl1 90.61(3) . .
Cl2 Mo2 Cl1 90.179(11) 2_565 .
Cl3 Mo2 Cl1 175.621(12) . .
O21 Mo2 Cl4 88.42(3) . .
Cl2 Mo2 Cl4 175.609(12) 2_565 .
Cl3 Mo2 Cl4 89.872(11) . .
Cl1 Mo2 Cl4 89.836(12) . .
O21 Mo2 Mo3 131.14(3) . .
Cl2 Mo2 Mo3 118.310(9) 2_565 .
Cl3 Mo2 Mo3 118.254(9) . .
Cl1 Mo2 Mo3 58.102(8) . .
Cl4 Mo2 Mo3 58.216(8) . .
O21 Mo2 Mo1 136.26(3) . 2_565
Cl2 Mo2 Mo1 58.291(9) 2_565 2_565
Cl3 Mo2 Mo1 118.383(9) . 2_565
Cl1 Mo2 Mo1 58.122(9) . 2_565
Cl4 Mo2 Mo1 118.245(9) . 2_565
Mo3 Mo2 Mo1 60.043(4) . 2_565
O21 Mo2 Mo1 133.43(3) . .
Cl2 Mo2 Mo1 118.012(9) 2_565 .
Cl3 Mo2 Mo1 58.229(9) . .
Cl1 Mo2 Mo1 118.122(9) . .
Cl4 Mo2 Mo1 58.299(8) . .
Mo3 Mo2 Mo1 60.037(4) . .
Mo1 Mo2 Mo1 90.060(5) 2_565 .
O21 Mo2 Mo3 138.94(3) . 2_565
Cl2 Mo2 Mo3 58.094(8) 2_565 2_565
Cl3 Mo2 Mo3 58.464(9) . 2_565
Cl1 Mo2 Mo3 118.031(9) . 2_565
Cl4 Mo2 Mo3 118.205(9) . 2_565
Mo3 Mo2 Mo3 89.886(6) . 2_565
Mo1 Mo2 Mo3 59.931(5) 2_565 2_565
Mo1 Mo2 Mo3 59.927(5) . 2_565
O31 Mo3 Cl1 94.15(3) . .
O31 Mo3 Cl2 89.85(3) . .
Cl1 Mo3 Cl2 175.962(12) . .
O31 Mo3 Cl4 93.21(3) . .
Cl1 Mo3 Cl4 90.260(11) . .
Cl2 Mo3 Cl4 90.056(11) . .
O31 Mo3 Cl3 90.86(3) . 2_565
Cl1 Mo3 Cl3 89.775(11) . 2_565
Cl2 Mo3 Cl3 89.622(11) . 2_565
Cl4 Mo3 Cl3 175.920(12) . 2_565
O31 Mo3 Mo2 137.44(3) . .
Cl1 Mo3 Mo2 58.514(9) . .
Cl2 Mo3 Mo2 118.471(9) . .
Cl4 Mo3 Mo2 58.491(9) . .
Cl3 Mo3 Mo2 118.282(9) 2_565 .
O31 Mo3 Mo1 134.23(3) . .
Cl1 Mo3 Mo1 118.640(9) . .
Cl2 Mo3 Mo1 58.346(9) . .
Cl4 Mo3 Mo1 58.422(8) . .
Cl3 Mo3 Mo1 118.152(9) 2_565 .
Mo2 Mo3 Mo1 60.144(4) . .
O31 Mo3 Mo1 135.48(3) . 2_565
Cl1 Mo3 Mo1 58.281(9) . 2_565
Cl2 Mo3 Mo1 118.187(9) . 2_565
Cl4 Mo3 Mo1 118.612(9) . 2_565
Cl3 Mo3 Mo1 58.165(9) 2_565 2_565
Mo2 Mo3 Mo1 60.135(5) . 2_565
Mo1 Mo3 Mo1 90.175(5) . 2_565
O31 Mo3 Mo2 132.44(3) . 2_565
Cl1 Mo3 Mo2 118.303(9) . 2_565
Cl2 Mo3 Mo2 58.164(9) . 2_565
Cl4 Mo3 Mo2 118.434(9) . 2_565
Cl3 Mo3 Mo2 58.141(8) 2_565 2_565
Mo2 Mo3 Mo2 90.115(5) . 2_565
Mo1 Mo3 Mo2 60.024(5) . 2_565
Mo1 Mo3 Mo2 60.032(5) 2_565 2_565
Mo1 Cl3 Mo2 63.519(9) . .
Mo1 Cl3 Mo3 63.321(9) . 2_565
Mo2 Cl3 Mo3 63.393(8) . 2_565
Mo3 Cl4 Mo2 63.293(9) . .
Mo3 Cl4 Mo1 63.444(9) . .
Mo2 Cl4 Mo1 63.415(9) . .
Mo3 Cl1 Mo1 63.627(9) . 2_565
Mo3 Cl1 Mo2 63.384(8) . .
Mo1 Cl1 Mo2 63.535(9) 2_565 .
Mo3 Cl2 Mo2 63.742(8) . 2_565
Mo3 Cl2 Mo1 63.581(9) . .
Mo2 Cl2 Mo1 63.621(9) 2_565 .
O13 S1 O12 115.94(8) . .
O13 S1 O11 110.50(7) . .
O12 S1 O11 111.12(7) . .
O13 S1 C11 107.83(7) . .
O12 S1 C11 108.00(7) . .
O11 S1 C11 102.49(7) . .
O32 S3 O33 116.61(8) . .
O32 S3 O31 111.63(7) . .
O33 S3 O31 108.43(7) . .
O32 S3 C31 107.77(8) . .
O33 S3 C31 107.47(7) . .
O31 S3 C31 104.12(7) . .
O23 S2 O22 117.18(10) . .
O23 S2 O21 109.56(8) . .
O22 S2 O21 110.56(7) . .
O23 S2 C21 107.36(8) . .
O22 S2 C21 107.88(9) . .
O21 S2 C21 103.33(7) . .
S1 O11 Mo1 133.75(7) . .
C41A N1A C21A 108.84(11) . .
C41A N1A C31A 108.90(10) . .
C21A N1A C31A 111.65(11) . .
C41A N1A C11A 111.45(11) . .
C21A N1A C11A 107.53(10) . .
C31A N1A C11A 108.50(11) . .
S2 O21 Mo2 139.48(7) . .
S3 O31 Mo3 136.09(7) . .
N1A C41A C42A 115.07(12) . .
N1A C41A H41A 108.5 . .
C42A C41A H41A 108.5 . .
N1A C41A H41B 108.5 . .
C42A C41A H41B 108.5 . .
H41A C41A H41B 107.5 . .
N1A C21A C22A 116.82(11) . .
N1A C21A H21A 108.1 . .
C22A C21A H21A 108.1 . .
N1A C21A H21B 108.1 . .
C22A C21A H21B 108.1 . .
H21A C21A H21B 107.3 . .
C32A C31A N1A 115.75(11) . .
C32A C31A H31A 108.3 . .
N1A C31A H31A 108.3 . .
C32A C31A H31B 108.3 . .
N1A C31A H31B 108.3 . .
H31A C31A H31B 107.4 . .
N1A C11A C12A 115.65(12) . .
N1A C11A H11A 108.4 . .
C12A C11A H11A 108.4 . .
N1A C11A H11B 108.4 . .
C12A C11A H11B 108.4 . .
H11A C11A H11B 107.4 . .
C41A C42A C43A 110.45(13) . .
C41A C42A H42A 109.6 . .
C43A C42A H42A 109.6 . .
C41A C42A H42B 109.6 . .
C43A C42A H42B 109.6 . .
H42A C42A H42B 108.1 . .
C21A C22A C23A 109.13(13) . .
C21A C22A H22A 109.9 . .
C23A C22A H22A 109.9 . .
C21A C22A H22B 109.9 . .
C23A C22A H22B 109.9 . .
H22A C22A H22B 108.3 . .
C32 C31 C36 120.36(15) . .
C32 C31 S3 119.16(12) . .
C36 C31 S3 120.47(12) . .
C35 C36 C31 119.43(16) . .
C35 C36 H36 120.3 . .
C31 C36 H36 120.3 . .
C22 C21 C26 119.97(16) . .
C22 C21 S2 119.76(13) . .
C26 C21 S2 120.26(14) . .
C44A C43A C42A 113.83(14) . .
C44A C43A H43A 108.8 . .
C42A C43A H43A 108.8 . .
C44A C43A H43B 108.8 . .
C42A C43A H43B 108.8 . .
H43A C43A H43B 107.7 . .
C21 C22 C23 120.24(17) . .
C21 C22 H22 119.9 . .
C23 C22 H22 119.9 . .
C12 C11 C16 120.63(14) . .
C12 C11 S1 120.99(11) . .
C16 C11 S1 118.33(12) . .
C14 C15 C16 121.50(15) . .
C14 C15 H15 119.2 . .
C16 C15 H15 119.2 . .
C34A C33A C32A 112.00(14) . .
C34A C33A H33A 109.2 . .
C32A C33A H33A 109.2 . .
C34A C33A H33B 109.2 . .
C32A C33A H33B 109.2 . .
H33A C33A H33B 107.9 . .
C13A C12A C11A 109.48(13) . .
C13A C12A H12A 109.8 . .
C11A C12A H12A 109.8 . .
C13A C12A H12B 109.8 . .
C11A C12A H12B 109.8 . .
H12A C12A H12B 108.2 . .
C33 C34 C35 118.33(16) . .
C33 C34 C37 121.04(19) . .
C35 C34 C37 120.63(18) . .
C15 C16 C11 118.92(16) . .
C15 C16 H16 120.5 . .
C11 C16 H16 120.5 . .
C36 C35 C34 120.98(16) . .
C36 C35 H35 119.5 . .
C34 C35 H35 119.5 . .
C24A C23A C22A 114.02(16) . .
C24A C23A H23A 108.7 . .
C22A C23A H23A 108.7 . .
C24A C23A H23B 108.7 . .
C22A C23A H23B 108.7 . .
H23A C23A H23B 107.6 . .
C15 C14 C13 118.38(15) . .
C15 C14 C17 121.36(16) . .
C13 C14 C17 120.25(18) . .
C14A C13A C12A 112.96(14) . .
C14A C13A H13A 109.0 . .
C12A C13A H13A 109.0 . .
C14A C13A H13B 109.0 . .
C12A C13A H13B 109.0 . .
H13A C13A H13B 107.8 . .
C31A C32A C33A 109.96(12) . .
C31A C32A H32A 109.7 . .
C33A C32A H32A 109.7 . .
C31A C32A H32B 109.7 . .
C33A C32A H32B 109.7 . .
H32A C32A H32B 108.2 . .
C31 C32 C33 119.33(16) . .
C31 C32 H32 120.3 . .
C33 C32 H32 120.3 . .
C12 C13 C14 121.27(17) . .
C12 C13 H13 119.4 . .
C14 C13 H13 119.4 . .
C33A C34A H34A 109.5 . .
C33A C34A H34B 109.5 . .
H34A C34A H34B 109.5 . .
C33A C34A H34C 109.5 . .
H34A C34A H34C 109.5 . .
H34B C34A H34C 109.5 . .
C11 C12 C13 119.29(14) . .
C11 C12 H12 120.4 . .
C13 C12 H12 120.4 . .
C32 C33 C34 121.55(18) . .
C32 C33 H33 119.2 . .
C34 C33 H33 119.2 . .
C43A C44A H44A 109.5 . .
C43A C44A H44B 109.5 . .
H44A C44A H44B 109.5 . .
C43A C44A H44C 109.5 . .
H44A C44A H44C 109.5 . .
H44B C44A H44C 109.5 . .
C24 C23 C22 120.89(19) . .
C24 C23 H23 119.6 . .
C22 C23 H23 119.6 . .
C13A C14A H14A 109.5 . .
C13A C14A H14B 109.5 . .
H14A C14A H14B 109.5 . .
C13A C14A H14C 109.5 . .
H14A C14A H14C 109.5 . .
H14B C14A H14C 109.5 . .
C14 C17 H17A 109.5 . .
C14 C17 H17B 109.5 . .
H17A C17 H17B 109.5 . .
C14 C17 H17C 109.5 . .
H17A C17 H17C 109.5 . .
H17B C17 H17C 109.5 . .
C25 C26 C21 119.13(19) . .
C25 C26 H26 120.4 . .
C21 C26 H26 120.4 . .
C23 C24 C25 118.31(18) . .
C23 C24 C27 120.4(2) . .
C25 C24 C27 121.3(2) . .
C34 C37 H37A 109.5 . .
C34 C37 H37B 109.5 . .
H37A C37 H37B 109.5 . .
C34 C37 H37C 109.5 . .
H37A C37 H37C 109.5 . .
H37B C37 H37C 109.5 . .
C26 C25 C24 121.45(19) . .
C26 C25 H25 119.3 . .
C24 C25 H25 119.3 . .
C23A C24A H24A 109.5 . .
C23A C24A H24B 109.5 . .
H24A C24A H24B 109.5 . .
C23A C24A H24C 109.5 . .
H24A C24A H24C 109.5 . .
H24B C24A H24C 109.5 . .
C24 C27 H27A 109.5 . .
C24 C27 H27B 109.5 . .
H27A C27 H27B 109.5 . .
C24 C27 H27C 109.5 . .
H27A C27 H27C 109.5 . .
H27B C27 H27C 109.5 . .

loop_
_geom_bond_atom_site_label_1
_geom_bond_atom_site_label_2
_geom_bond_distance
_geom_bond_site_symmetry_2
Mo1 O11 2.1138(9) .
Mo1 Cl1 2.4684(4) 2_565
Mo1 Cl2 2.4711(4) .
Mo1 Cl3 2.4720(4) .
Mo1 Cl4 2.4761(4) .
Mo1 Mo3 2.59981(16) .
Mo1 Mo3 2.59982(17) 2_565
Mo1 Mo2 2.60226(16) 2_565
Mo1 Mo2 2.60260(16) .
Mo2 O21 2.0987(10) .
Mo2 Cl2 2.4657(3) 2_565
Mo2 Cl3 2.4726(3) .
Mo2 Cl1 2.4744(3) .
Mo2 Cl4 2.4757(3) .
Mo2 Mo3 2.59408(17) .
Mo2 Mo1 2.60226(16) 2_565
Mo2 Mo3 2.60281(17) 2_565
Mo3 O31 2.1102(10) .
Mo3 Cl1 2.4634(3) .
Mo3 Cl2 2.4638(3) .
Mo3 Cl4 2.4684(3) .
Mo3 Cl3 2.4811(3) 2_565
Mo3 Mo1 2.59985(17) 2_565
Mo3 Mo2 2.60285(17) 2_565
Cl3 Mo3 2.4812(3) 2_565
Cl1 Mo1 2.4684(4) 2_565
Cl2 Mo2 2.4657(3) 2_565
S1 O13 1.4377(13) .
S1 O12 1.4416(13) .
S1 O11 1.5065(11) .
S1 C11 1.7678(15) .
S3 O32 1.4367(12) .
S3 O33 1.4433(12) .
S3 O31 1.5027(11) .
S3 C31 1.7710(15) .
S2 O23 1.4353(13) .
S2 O22 1.4386(15) .
S2 O21 1.5024(11) .
S2 C21 1.7653(16) .
N1A C41A 1.5201(19) .
N1A C21A 1.5202(19) .
N1A C31A 1.5217(18) .
N1A C11A 1.5252(18) .
C41A C42A 1.521(2) .
C41A H41A 0.9900 .
C41A H41B 0.9900 .
C21A C22A 1.521(2) .
C21A H21A 0.9900 .
C21A H21B 0.9900 .
C31A C32A 1.520(2) .
C31A H31A 0.9900 .
C31A H31B 0.9900 .
C11A C12A 1.528(2) .
C11A H11A 0.9900 .
C11A H11B 0.9900 .
C42A C43A 1.531(2) .
C42A H42A 0.9900 .
C42A H42B 0.9900 .
C22A C23A 1.535(2) .
C22A H22A 0.9900 .
C22A H22B 0.9900 .
C31 C32 1.385(2) .
C31 C36 1.393(2) .
C36 C35 1.390(2) .
C36 H36 0.9500 .
C21 C22 1.378(2) .
C21 C26 1.390(2) .
C43A C44A 1.526(2) .
C43A H43A 0.9900 .
C43A H43B 0.9900 .
C22 C23 1.384(3) .
C22 H22 0.9500 .
C11 C12 1.384(2) .
C11 C16 1.395(2) .
C15 C14 1.385(3) .
C15 C16 1.390(2) .
C15 H15 0.9500 .
C33A C34A 1.521(2) .
C33A C32A 1.525(2) .
C33A H33A 0.9900 .
C33A H33B 0.9900 .
C12A C13A 1.524(2) .
C12A H12A 0.9900 .
C12A H12B 0.9900 .
C34 C33 1.390(3) .
C34 C35 1.392(3) .
C34 C37 1.513(3) .
C16 H16 0.9500 .
C35 H35 0.9500 .
C23A C24A 1.516(3) .
C23A H23A 0.9900 .
C23A H23B 0.9900 .
C14 C13 1.393(2) .
C14 C17 1.512(2) .
C13A C14A 1.517(2) .
C13A H13A 0.9900 .
C13A H13B 0.9900 .
C32A H32A 0.9900 .
C32A H32B 0.9900 .
C32 C33 1.385(3) .
C32 H32 0.9500 .
C13 C12 1.388(2) .
C13 H13 0.9500 .
C34A H34A 0.9800 .
C34A H34B 0.9800 .
C34A H34C 0.9800 .
C12 H12 0.9500 .
C33 H33 0.9500 .
C44A H44A 0.9800 .
C44A H44B 0.9800 .
C44A H44C 0.9800 .
C23 C24 1.381(3) .
C23 H23 0.9500 .
C14A H14A 0.9800 .
C14A H14B 0.9800 .
C14A H14C 0.9800 .
C17 H17A 0.9800 .
C17 H17B 0.9800 .
C17 H17C 0.9800 .
C26 C25 1.384(3) .
C26 H26 0.9500 .
C24 C25 1.392(3) .
C24 C27 1.521(3) .
C37 H37A 0.9800 .
C37 H37B 0.9800 .
C37 H37C 0.9800 .
C25 H25 0.9500 .
C24A H24A 0.9800 .
C24A H24B 0.9800 .
C24A H24C 0.9800 .
C27 H27A 0.9800 .
C27 H27B 0.9800 .
C27 H27C 0.9800 .
